data_4518217
loop_
_publ_author_name
'Takeuchi, Katsuhiko'
'Kim, Kun-Woo'
'Kim, Yong-Joo'
'Fukaya, Norihisa'
'Sato, Kazuhiko'
'Choi, Jun-Chul'

_publ_section_title
;
 Synthesis and Structure of Multinuclear Pd(II) Complexes Bridged by
 Phosphide or Azide Ligands.
;
_journal_issue 46
_journal_name_full 'ACS omega'
_journal_page_first 29706
_journal_page_last 29713
_journal_paper_doi 10.1021/acsomega.0c03317
_journal_volume 5
_journal_year 2020
_chemical_formula_moiety 'C18 H46 Cl2 P4 Pd2'
_chemical_formula_sum 'C18 H46 Cl2 P4 Pd2'
_chemical_formula_weight 670.13
_space_group_crystal_system monoclinic
_space_group_IT_number 14
_space_group_name_Hall '-P 2yn'
_space_group_name_H-M_alt 'P 1 21/n 1'
_atom_sites_solution_hydrogens geom
_audit_creation_method SHELXL-2018/1
_cell_angle_alpha 90
_cell_angle_beta 103.821(2)
_cell_angle_gamma 90
_cell_formula_units_Z 2
_cell_length_a 9.9064(2)
_cell_length_b 10.7737(2)
_cell_length_c 13.5620(2)
_cell_measurement_reflns_used 23217
_cell_measurement_temperature 93(2)
_cell_measurement_theta_max 30.8810
_cell_measurement_theta_min 2.8470
_cell_volume 1405.54(5)
_computing_cell_refinement 'CrysAlisPro 1.171.40.53 (Rigaku OD, 2019)'
_computing_data_collection 'CrysAlisPro 1.171.40.53 (Rigaku OD, 2019)'
_computing_data_reduction 'CrysAlisPro 1.171.40.53 (Rigaku OD, 2019)'
_computing_structure_refinement 'SHELXL-2018/1 (Sheldrick, 2018)'
_diffrn_ambient_temperature 93(2)
_diffrn_detector_area_resol_mean 5.8140
_diffrn_measured_fraction_theta_full 1.000
_diffrn_measured_fraction_theta_max 1.000
_diffrn_measurement_device_type 'dtrek-CrysAlisPro-abstract goniometer imported rigaku-d*trek images'
_diffrn_measurement_method 'CCD plate'
_diffrn_radiation_type MoK\a
_diffrn_radiation_wavelength 0.71073
_diffrn_reflns_av_R_equivalents 0.0190
_diffrn_reflns_av_unetI/netI 0.0075
_diffrn_reflns_Laue_measured_fraction_full 1.000
_diffrn_reflns_Laue_measured_fraction_max 1.000
_diffrn_reflns_limit_h_max 11
_diffrn_reflns_limit_h_min -11
_diffrn_reflns_limit_k_max 12
_diffrn_reflns_limit_k_min -12
_diffrn_reflns_limit_l_max 16
_diffrn_reflns_limit_l_min -16
_diffrn_reflns_number 19662
_diffrn_reflns_point_group_measured_fraction_full 1.000
_diffrn_reflns_point_group_measured_fraction_max 1.000
_diffrn_reflns_theta_full 24.992
_diffrn_reflns_theta_max 24.992
_diffrn_reflns_theta_min 2.442
_diffrn_source 'fine-focus sealed X-ray tube'
_exptl_absorpt_coefficient_mu 1.701
_exptl_absorpt_correction_T_max 1.00000
_exptl_absorpt_correction_T_min 0.81158
_exptl_absorpt_correction_type multi-scan
_exptl_absorpt_process_details
;
CrysAlisPro 1.171.40.53 (Rigaku Oxford Diffraction, 2019)
Empirical absorption correction using spherical harmonics,
 implemented in SCALE3 ABSPACK scaling algorithm.
;
_exptl_crystal_colour Yellow
_exptl_crystal_density_diffrn 1.583
_exptl_crystal_description Block
_exptl_crystal_F_000 680
_exptl_crystal_size_max 0.370
_exptl_crystal_size_mid 0.320
_exptl_crystal_size_min 0.270
_refine_diff_density_max 0.287
_refine_diff_density_min -0.298
_refine_diff_density_rms 0.055
_refine_ls_extinction_method none
_refine_ls_goodness_of_fit_ref 1.183
_refine_ls_hydrogen_treatment constr
_refine_ls_matrix_type full
_refine_ls_number_parameters 125
_refine_ls_number_reflns 2472
_refine_ls_number_restraints 0
_refine_ls_restrained_S_all 1.183
_refine_ls_R_factor_all 0.0137
_refine_ls_R_factor_gt 0.0136
_refine_ls_shift/su_max 0.003
_refine_ls_shift/su_mean 0.000
_refine_ls_structure_factor_coef Fsqd
_refine_ls_weighting_details 'w=1/[\s^2^(Fo^2^)+(0.0140P)^2^+0.9224P] where P=(Fo^2^+2Fc^2^)/3'
_refine_ls_weighting_scheme calc
_refine_ls_wR_factor_gt 0.0349
_refine_ls_wR_factor_ref 0.0350
_reflns_Friedel_coverage 0.000
_reflns_number_gt 2458
_reflns_number_total 2472
_reflns_threshold_expression 'I > 2\s(I)'
_cod_data_source_file ao0c03317_si_002.cif
_cod_data_source_block 1a
_cod_depositor_comments 'Adding full bibliography for 4518217--4518222.cif.'
_cod_original_sg_symbol_H-M 'P 21/n'
_cod_database_code 4518217
_shelx_shelxl_version_number 2018/1
_shelx_space_group_comment
;
The symmetry employed for this shelxl refinement is uniquely defined
by the following loop, which should always be used as a source of
symmetry information in preference to the above space-group names.
They are only intended as comments.
;
_shelx_estimated_absorpt_t_min 0.572
_shelx_estimated_absorpt_t_max 0.657

loop_
_space_group_symop_operation_xyz
'x, y, z'
'-x+1/2, y+1/2, -z+1/2'
'-x, -y, -z'
'x-1/2, -y-1/2, z-1/2'

loop_
_atom_site_label
_atom_site_type_symbol
_atom_site_fract_x
_atom_site_fract_y
_atom_site_fract_z
_atom_site_U_iso_or_equiv
_atom_site_adp_type
_atom_site_occupancy
_atom_site_site_symmetry_order
_atom_site_calc_flag
_atom_site_refinement_flags_posn
_atom_site_refinement_flags_adp
_atom_site_refinement_flags_occupancy
_atom_site_disorder_assembly
_atom_site_disorder_group
Pd1 Pd 0.43359(2) 0.58818(2) 0.59243(2) 0.01186(5) Uani 1 1 d . . . . .
P1 P 0.27461(4) 0.74934(4) 0.60495(3) 0.01746(9) Uani 1 1 d . . . . .
C1 C 0.1906(2) 0.8638(2) 0.51106(15) 0.0342(5) Uani 1 1 d . . . . .
H1 H 0.130687 0.917466 0.540583 0.051 Uiso 1 1 calc R U . . .
H1A H 0.134351 0.821128 0.451442 0.051 Uiso 1 1 calc R U . . .
H1B H 0.261651 0.914317 0.490712 0.051 Uiso 1 1 calc R U . . .
C2 C 0.12353(18) 0.67782(18) 0.63579(15) 0.0297(4) Uani 1 1 d . . . . .
H2 H 0.153636 0.625109 0.695927 0.045 Uiso 1 1 calc R U . . .
H2A H 0.074363 0.627155 0.578364 0.045 Uiso 1 1 calc R U . . .
H2B H 0.061182 0.742640 0.649687 0.045 Uiso 1 1 calc R U . . .
C3 C 0.3442(2) 0.84902(17) 0.71258(14) 0.0274(4) Uani 1 1 d . . . . .
H3 H 0.269513 0.900584 0.726668 0.041 Uiso 1 1 calc R U . . .
H3A H 0.416549 0.902471 0.697143 0.041 Uiso 1 1 calc R U . . .
H3B H 0.384300 0.797968 0.772195 0.041 Uiso 1 1 calc R U . . .
P2 P 0.44626(4) 0.59122(3) 0.42728(3) 0.01254(9) Uani 1 1 d . . . . .
C9 C 0.70233(18) 0.71494(17) 0.44683(13) 0.0236(4) Uani 1 1 d . . . . .
H9 H 0.752288 0.782678 0.422830 0.035 Uiso 1 1 calc R U . . .
H9A H 0.740477 0.635159 0.431755 0.035 Uiso 1 1 calc R U . . .
H9B H 0.713067 0.722706 0.520296 0.035 Uiso 1 1 calc R U . . .
Cl1 Cl 0.44315(5) 0.55161(4) 0.76791(3) 0.02368(10) Uani 1 1 d . . . . .
C4 C 0.27000(17) 0.61196(16) 0.34255(12) 0.0191(3) Uani 1 1 d . . . . .
H4 H 0.229665 0.688972 0.365109 0.023 Uiso 1 1 calc R U . . .
C5 C 0.1783(2) 0.5041(2) 0.35826(16) 0.0389(5) Uani 1 1 d . . . . .
H5 H 0.083554 0.517350 0.317388 0.058 Uiso 1 1 calc R U . . .
H5A H 0.177111 0.498883 0.430178 0.058 Uiso 1 1 calc R U . . .
H5B H 0.215254 0.426675 0.337325 0.058 Uiso 1 1 calc R U . . .
C6 C 0.26660(19) 0.62814(19) 0.23041(13) 0.0271(4) Uani 1 1 d . . . . .
H6 H 0.298910 0.551692 0.204306 0.041 Uiso 1 1 calc R U . . .
H6A H 0.327438 0.697132 0.222161 0.041 Uiso 1 1 calc R U . . .
H6B H 0.171268 0.646019 0.192624 0.041 Uiso 1 1 calc R U . . .
C7 C 0.54867(17) 0.72161(15) 0.39337(12) 0.0176(3) Uani 1 1 d . . . . .
H7 H 0.542854 0.714179 0.318969 0.021 Uiso 1 1 calc R U . . .
C8 C 0.4896(2) 0.84857(16) 0.40968(15) 0.0275(4) Uani 1 1 d . . . . .
H8 H 0.495584 0.860843 0.482206 0.041 Uiso 1 1 calc R U . . .
H8A H 0.392103 0.853080 0.371960 0.041 Uiso 1 1 calc R U . . .
H8B H 0.543041 0.913389 0.385374 0.041 Uiso 1 1 calc R U . . .

loop_
_atom_site_aniso_label
_atom_site_aniso_U_11
_atom_site_aniso_U_22
_atom_site_aniso_U_33
_atom_site_aniso_U_23
_atom_site_aniso_U_13
_atom_site_aniso_U_12
Pd1 0.01428(7) 0.01228(7) 0.00977(7) 0.00036(4) 0.00438(5) -0.00152(4)
P1 0.0186(2) 0.0170(2) 0.0185(2) -0.00109(16) 0.00793(17) 0.00074(16)
C1 0.0391(11) 0.0353(11) 0.0308(10) 0.0073(9) 0.0133(9) 0.0180(9)
C2 0.0209(9) 0.0323(10) 0.0393(11) -0.0048(8) 0.0140(8) -0.0029(8)
C3 0.0323(10) 0.0197(9) 0.0312(10) -0.0079(8) 0.0093(8) -0.0017(8)
P2 0.0152(2) 0.0125(2) 0.01017(19) 0.00157(14) 0.00346(15) -0.00121(14)
C9 0.0234(9) 0.0229(9) 0.0253(9) 0.0008(7) 0.0074(7) -0.0074(7)
Cl1 0.0317(2) 0.0287(2) 0.01242(18) 0.00225(16) 0.00872(16) 0.00207(18)
C4 0.0177(8) 0.0220(8) 0.0163(8) 0.0044(7) 0.0014(6) 0.0010(7)
C5 0.0243(10) 0.0506(13) 0.0342(11) 0.0198(10) -0.0084(8) -0.0158(9)
C6 0.0239(9) 0.0384(11) 0.0161(8) 0.0059(8) -0.0007(7) 0.0015(8)
C7 0.0243(9) 0.0149(8) 0.0148(8) 0.0029(6) 0.0072(7) -0.0042(6)
C8 0.0364(11) 0.0140(8) 0.0347(10) 0.0055(7) 0.0135(8) -0.0018(7)

loop_
_atom_type_symbol
_atom_type_description
_atom_type_scat_dispersion_real
_atom_type_scat_dispersion_imag
_atom_type_scat_source
C C 0.0033 0.0016 'International Tables Vol C Tables 4.2.6.8 and 6.1.1.4'
H H 0.0000 0.0000 'International Tables Vol C Tables 4.2.6.8 and 6.1.1.4'
P P 0.1023 0.0942 'International Tables Vol C Tables 4.2.6.8 and 6.1.1.4'
Pd Pd -0.9988 1.0072 'International Tables Vol C Tables 4.2.6.8 and 6.1.1.4'
Cl Cl 0.1484 0.1585 'International Tables Vol C Tables 4.2.6.8 and 6.1.1.4'

loop_
_geom_angle_atom_site_label_1
_geom_angle_atom_site_label_2
_geom_angle_atom_site_label_3
_geom_angle
_geom_angle_site_symmetry_1
_geom_angle_site_symmetry_3
_geom_angle_publ_flag
P2 Pd1 P2 75.386(16) . 3_666 ?
P2 Pd1 P1 104.674(15) . . ?
P2 Pd1 P1 169.784(15) 3_666 . ?
P2 Pd1 Cl1 169.858(15) . . ?
P2 Pd1 Cl1 94.473(15) 3_666 . ?
P1 Pd1 Cl1 85.336(15) . . ?
C3 P1 C2 104.00(9) . . ?
C3 P1 C1 100.61(10) . . ?
C2 P1 C1 100.59(10) . . ?
C3 P1 Pd1 111.07(6) . . ?
C2 P1 Pd1 107.61(7) . . ?
C1 P1 Pd1 130.04(6) . . ?
P1 C1 H1 109.5 . . ?
P1 C1 H1A 109.5 . . ?
H1 C1 H1A 109.5 . . ?
P1 C1 H1B 109.5 . . ?
H1 C1 H1B 109.5 . . ?
H1A C1 H1B 109.5 . . ?
P1 C2 H2 109.5 . . ?
P1 C2 H2A 109.5 . . ?
H2 C2 H2A 109.5 . . ?
P1 C2 H2B 109.5 . . ?
H2 C2 H2B 109.5 . . ?
H2A C2 H2B 109.5 . . ?
P1 C3 H3 109.5 . . ?
P1 C3 H3A 109.5 . . ?
H3 C3 H3A 109.5 . . ?
P1 C3 H3B 109.5 . . ?
H3 C3 H3B 109.5 . . ?
H3A C3 H3B 109.5 . . ?
C7 P2 C4 104.14(7) . . ?
C7 P2 Pd1 114.69(5) . . ?
C4 P2 Pd1 110.23(5) . . ?
C7 P2 Pd1 106.06(5) . 3_666 ?
C4 P2 Pd1 117.44(6) . 3_666 ?
Pd1 P2 Pd1 104.613(16) . 3_666 ?
C7 C9 H9 109.5 . . ?
C7 C9 H9A 109.5 . . ?
H9 C9 H9A 109.5 . . ?
C7 C9 H9B 109.5 . . ?
H9 C9 H9B 109.5 . . ?
H9A C9 H9B 109.5 . . ?
C5 C4 C6 110.84(15) . . ?
C5 C4 P2 109.00(12) . . ?
C6 C4 P2 115.09(12) . . ?
C5 C4 H4 107.2 . . ?
C6 C4 H4 107.2 . . ?
P2 C4 H4 107.2 . . ?
C4 C5 H5 109.5 . . ?
C4 C5 H5A 109.5 . . ?
H5 C5 H5A 109.5 . . ?
C4 C5 H5B 109.5 . . ?
H5 C5 H5B 109.5 . . ?
H5A C5 H5B 109.5 . . ?
C4 C6 H6 109.5 . . ?
C4 C6 H6A 109.5 . . ?
H6 C6 H6A 109.5 . . ?
C4 C6 H6B 109.5 . . ?
H6 C6 H6B 109.5 . . ?
H6A C6 H6B 109.5 . . ?
C9 C7 C8 110.36(14) . . ?
C9 C7 P2 112.96(11) . . ?
C8 C7 P2 113.07(11) . . ?
C9 C7 H7 106.7 . . ?
C8 C7 H7 106.7 . . ?
P2 C7 H7 106.7 . . ?
C7 C8 H8 109.5 . . ?
C7 C8 H8A 109.5 . . ?
H8 C8 H8A 109.5 . . ?
C7 C8 H8B 109.5 . . ?
H8 C8 H8B 109.5 . . ?
H8A C8 H8B 109.5 . . ?

loop_
_geom_bond_atom_site_label_1
_geom_bond_atom_site_label_2
_geom_bond_distance
_geom_bond_site_symmetry_2
_geom_bond_publ_flag
Pd1 P2 2.2732(4) . ?
Pd1 P2 2.3186(4) 3_666 ?
Pd1 P1 2.3774(4) . ?
Pd1 Cl1 2.3917(4) . ?
P1 C3 1.8107(18) . ?
P1 C2 1.8187(18) . ?
P1 C1 1.8244(19) . ?
C1 H1 0.9800 . ?
C1 H1A 0.9800 . ?
C1 H1B 0.9800 . ?
C2 H2 0.9800 . ?
C2 H2A 0.9800 . ?
C2 H2B 0.9800 . ?
C3 H3 0.9800 . ?
C3 H3A 0.9800 . ?
C3 H3B 0.9800 . ?
P2 C7 1.8539(16) . ?
P2 C4 1.8603(17) . ?
C9 C7 1.523(2) . ?
C9 H9 0.9800 . ?
C9 H9A 0.9800 . ?
C9 H9B 0.9800 . ?
C4 C5 1.521(2) . ?
C4 C6 1.523(2) . ?
C4 H4 1.0000 . ?
C5 H5 0.9800 . ?
C5 H5A 0.9800 . ?
C5 H5B 0.9800 . ?
C6 H6 0.9800 . ?
C6 H6A 0.9800 . ?
C6 H6B 0.9800 . ?
C7 C8 1.525(2) . ?
C7 H7 1.0000 . ?
C8 H8 0.9800 . ?
C8 H8A 0.9800 . ?
C8 H8B 0.9800 . ?

loop_
_geom_torsion_atom_site_label_1
_geom_torsion_atom_site_label_2
_geom_torsion_atom_site_label_3
_geom_torsion_atom_site_label_4
_geom_torsion
_geom_torsion_site_symmetry_1
_geom_torsion_site_symmetry_2
_geom_torsion_site_symmetry_3
_geom_torsion_site_symmetry_4
_geom_torsion_publ_flag
C7 P2 C4 C5 176.02(14) . . . . ?
Pd1 P2 C4 C5 -60.49(14) . . . . ?
Pd1 P2 C4 C5 59.13(15) 3_666 . . . ?
C7 P2 C4 C6 50.79(15) . . . . ?
Pd1 P2 C4 C6 174.28(12) . . . . ?
Pd1 P2 C4 C6 -66.10(14) 3_666 . . . ?
C4 P2 C7 C9 -174.07(12) . . . . ?
Pd1 P2 C7 C9 65.39(13) . . . . ?
Pd1 P2 C7 C9 -49.52(12) 3_666 . . . ?
C4 P2 C7 C8 59.70(14) . . . . ?
Pd1 P2 C7 C8 -60.84(13) . . . . ?
Pd1 P2 C7 C8 -175.76(11) 3_666 . . . ?
